data_4119879
loop_
_publ_author_name
'Jeremy M. John'
'Satoshi Takebayashi'
'Nupur Dabral'
'Mark Miskolzie'
'Steven H. Bergens'

_publ_section_title
;
 Base-Catalyzed Bifunctional Addition to Amides and Imides at Low
 Temperature. A New Pathway for Carbonyl Hydrogenation
;
_journal_name_full 'Journal of the American Chemical Society'
_journal_page_first 8578
_journal_page_last 8584
_journal_paper_doi 10.1021/ja401294q
_journal_volume 135
_journal_year 2013
_chemical_absolute_configuration ad
_chemical_formula_sum 'C22 H19 Br N2 O3'
_chemical_formula_weight 439.30
_chemical_name_systematic
; 
 ? 
;
_space_group_IT_number 18
_symmetry_cell_setting orthorhombic
_symmetry_space_group_name_Hall 'P 2 2ab'
_symmetry_space_group_name_H-M 'P 21 21 2'
_atom_sites_solution_hydrogens geom
_atom_sites_solution_primary direct
_atom_sites_solution_secondary difmap
_audit_creation_method SHELXL-97
_cell_angle_alpha 90.00
_cell_angle_beta 90.00
_cell_angle_gamma 90.00
_cell_formula_units_Z 8
_cell_length_a 12.7403(5)
_cell_length_b 25.8323(10)
_cell_length_c 12.1352(5)
_cell_measurement_reflns_used 9772
_cell_measurement_temperature 173(2)
_cell_measurement_theta_max 25.50
_cell_measurement_theta_min 2.25
_cell_volume 3993.8(3)
_computing_cell_refinement 'Bruker SAINT'
_computing_data_collection 'Bruker APEX2'
_computing_data_reduction 'Bruker SAINT'
_computing_molecular_graphics 'Bruker SHELXTL'
_computing_publication_material 'Bruker SHELXTL'
_computing_structure_refinement 'SHELXL-97 (Sheldrick, 2008)'
_computing_structure_solution 'SHELXD (Schneider & Sheldrick, 2002)'
_diffrn_ambient_temperature 173(2)
_diffrn_measured_fraction_theta_full 0.999
_diffrn_measured_fraction_theta_max 0.999
_diffrn_measurement_device_type 'Bruker APEX-II CCD'
_diffrn_measurement_method '\f and \w scans'
_diffrn_radiation_monochromator graphite
_diffrn_radiation_source 'fine-focus sealed tube'
_diffrn_radiation_type MoK\a
_diffrn_radiation_wavelength 0.71073
_diffrn_reflns_av_R_equivalents 0.0204
_diffrn_reflns_av_sigmaI/netI 0.0311
_diffrn_reflns_limit_h_max 16
_diffrn_reflns_limit_h_min -16
_diffrn_reflns_limit_k_max 33
_diffrn_reflns_limit_k_min -33
_diffrn_reflns_limit_l_max 15
_diffrn_reflns_limit_l_min -15
_diffrn_reflns_number 35335
_diffrn_reflns_theta_full 27.50
_diffrn_reflns_theta_max 27.50
_diffrn_reflns_theta_min 1.58
_exptl_absorpt_coefficient_mu 2.084
_exptl_absorpt_correction_T_max 0.6688
_exptl_absorpt_correction_T_min 0.3545
_exptl_absorpt_correction_type numerical
_exptl_absorpt_process_details 'SADABS (Sheldrick, 2008)'
_exptl_crystal_colour colourless
_exptl_crystal_density_diffrn 1.461
_exptl_crystal_description prism
_exptl_crystal_F_000 1792
_exptl_crystal_size_max 0.63
_exptl_crystal_size_mid 0.37
_exptl_crystal_size_min 0.21
_refine_diff_density_max 0.621
_refine_diff_density_min -0.444
_refine_diff_density_rms 0.049
_refine_ls_abs_structure_details 'Flack H D (1983), Acta Cryst. A39, 876-881'
_refine_ls_abs_structure_Flack 0.013(6)
_refine_ls_extinction_method none
_refine_ls_goodness_of_fit_ref 1.028
_refine_ls_hydrogen_treatment constr
_refine_ls_matrix_type full
_refine_ls_number_parameters 505
_refine_ls_number_reflns 9140
_refine_ls_number_restraints 0
_refine_ls_restrained_S_all 1.028
_refine_ls_R_factor_all 0.0423
_refine_ls_R_factor_gt 0.0354
_refine_ls_shift/su_max 0.003
_refine_ls_shift/su_mean 0.000
_refine_ls_structure_factor_coef Fsqd
_refine_ls_weighting_details 'calc w=1/[\s^2^(Fo^2^)+(0.0479P)^2^+1.0597P] where P=(Fo^2^+2Fc^2^)/3'
_refine_ls_weighting_scheme calc
_refine_ls_wR_factor_gt 0.0887
_refine_ls_wR_factor_ref 0.0921
_reflns_number_gt 8033
_reflns_number_total 9140
_reflns_threshold_expression I>2\s(I)
_cod_data_source_file ja401294q_si_002.cif
_cod_data_source_block shb1003
_cod_database_code 4119879

loop_
_symmetry_equiv_pos_as_xyz
'x, y, z'
'-x, -y, z'
'-x+1/2, y+1/2, -z'
'x+1/2, -y+1/2, -z'

loop_
_atom_site_label
_atom_site_type_symbol
_atom_site_fract_x
_atom_site_fract_y
_atom_site_fract_z
_atom_site_U_iso_or_equiv
_atom_site_adp_type
_atom_site_occupancy
_atom_site_symmetry_multiplicity
_atom_site_calc_flag
_atom_site_refinement_flags
BrA Br 0.83996(2) 0.247164(13) -0.06856(3) 0.06685(10) Uani 1 1 d .
O1A O 0.39291(15) 0.10312(8) 0.05507(16) 0.0518(5) Uani 1 1 d .
O2A O 0.31646(12) 0.12366(7) 0.21873(14) 0.0406(4) Uani 1 1 d .
O3A O 0.07261(15) 0.05468(7) 0.41644(16) 0.0514(5) Uani 1 1 d .
N1A N 0.47230(14) 0.15588(8) 0.18236(17) 0.0351(4) Uani 1 1 d .
H1NA H 0.4686 0.1647 0.2523 0.042 Uiso 1 1 calc R
N2A N 0.19539(14) 0.06263(7) 0.27827(15) 0.0338(4) Uani 1 1 d .
C1A C 0.72446(18) 0.21797(10) 0.0083(2) 0.0436(6) Uani 1 1 d .
C2A C 0.68354(18) 0.24369(9) 0.0968(2) 0.0422(5) Uani 1 1 d .
H2A H 0.7122 0.2760 0.1192 0.051 Uiso 1 1 calc R
C3A C 0.59976(17) 0.22219(9) 0.1534(2) 0.0383(5) Uani 1 1 d .
H3A H 0.5705 0.2399 0.2148 0.046 Uiso 1 1 calc R
C4A C 0.55840(16) 0.17494(8) 0.12090(19) 0.0337(5) Uani 1 1 d .
C5A C 0.60106(19) 0.14873(10) 0.0308(2) 0.0430(6) Uani 1 1 d .
H5A H 0.5736 0.1162 0.0084 0.052 Uiso 1 1 calc R
C6A C 0.68428(19) 0.17105(10) -0.0256(2) 0.0467(6) Uani 1 1 d .
H6A H 0.7137 0.1540 -0.0877 0.056 Uiso 1 1 calc R
C7A C 0.39542(18) 0.12526(9) 0.1421(2) 0.0370(5) Uani 1 1 d .
C8A C 0.22134(18) 0.09728(9) 0.18806(19) 0.0369(5) Uani 1 1 d .
H8A H 0.2298 0.0780 0.1171 0.044 Uiso 1 1 calc R
C9A C 0.10792(18) 0.07734(9) 0.3364(2) 0.0391(5) Uani 1 1 d .
C10A C 0.0614(2) 0.12464(10) 0.2828(3) 0.0511(7) Uani 1 1 d .
H10A H 0.0602 0.1547 0.3347 0.061 Uiso 1 1 calc R
C11A C -0.0498(2) 0.11471(12) 0.2310(4) 0.0658(9) Uani 1 1 d .
H11A H -0.1109 0.1177 0.2823 0.079 Uiso 1 1 calc R
C12A C -0.0415(2) 0.06487(12) 0.1673(3) 0.0582(8) Uani 1 1 d .
H12A H -0.0746 0.0331 0.1858 0.070 Uiso 1 1 calc R
C13A C 0.0200(2) 0.07299(12) 0.0811(3) 0.0577(7) Uani 1 1 d .
H13A H 0.0398 0.0481 0.0274 0.069 Uiso 1 1 calc R
C14A C 0.0527(2) 0.12916(12) 0.0837(3) 0.0645(9) Uani 1 1 d .
H14A H 0.0754 0.1445 0.0119 0.077 Uiso 1 1 calc R
C15A C 0.1305(2) 0.13564(10) 0.1826(3) 0.0492(6) Uani 1 1 d .
H15A H 0.1577 0.1719 0.1855 0.059 Uiso 1 1 calc R
C16A C -0.0460(3) 0.15325(15) 0.1376(4) 0.0855(13) Uani 1 1 d .
H16A H -0.0345 0.1892 0.1631 0.103 Uiso 1 1 calc R
H16B H -0.1087 0.1515 0.0895 0.103 Uiso 1 1 calc R
C17A C 0.26082(17) 0.01989(9) 0.30478(19) 0.0359(5) Uani 1 1 d .
C18A C 0.2745(3) 0.00400(16) 0.4126(3) 0.0771(10) Uani 1 1 d .
H18A H 0.2397 0.0215 0.4709 0.092 Uiso 1 1 calc R
C19A C 0.3402(4) -0.0383(2) 0.4349(4) 0.1086(17) Uani 1 1 d .
H19A H 0.3492 -0.0495 0.5089 0.130 Uiso 1 1 calc R
C20A C 0.3908(3) -0.06346(15) 0.3532(3) 0.0818(12) Uani 1 1 d .
H20A H 0.4322 -0.0932 0.3685 0.098 Uiso 1 1 calc R
C21A C 0.3815(3) -0.04561(15) 0.2497(3) 0.0826(12) Uani 1 1 d .
H21A H 0.4218 -0.0613 0.1930 0.099 Uiso 1 1 calc R
C22A C 0.3155(3) -0.00525(13) 0.2233(2) 0.0659(9) Uani 1 1 d .
H22A H 0.3078 0.0052 0.1486 0.079 Uiso 1 1 calc R
BrB Br -0.28780(3) -0.013807(19) 0.89880(3) 0.08468(15) Uani 1 1 d .
O1B O 0.08659(16) 0.17026(7) 0.72613(16) 0.0531(5) Uani 1 1 d .
O2B O 0.13011(15) 0.16308(7) 0.54483(15) 0.0474(4) Uani 1 1 d .
O3B O 0.43148(16) 0.19693(8) 0.39566(17) 0.0551(5) Uani 1 1 d .
N1B N 0.02421(16) 0.10482(7) 0.61668(17) 0.0387(4) Uani 1 1 d .
H1NB H 0.0338 0.0911 0.5511 0.046 Uiso 1 1 calc R
N2B N 0.30524(17) 0.19040(8) 0.52866(17) 0.0419(5) Uani 1 1 d .
C1B C -0.1923(2) 0.02538(12) 0.8113(2) 0.0497(6) Uani 1 1 d .
C2B C -0.1767(2) 0.01147(11) 0.7028(2) 0.0495(6) Uani 1 1 d .
H2B H -0.2144 -0.0166 0.6713 0.059 Uiso 1 1 calc R
C3B C -0.1052(2) 0.03916(10) 0.6407(2) 0.0442(6) Uani 1 1 d .
H3B H -0.0948 0.0304 0.5654 0.053 Uiso 1 1 calc R
C4B C -0.04854(19) 0.07945(9) 0.6862(2) 0.0355(5) Uani 1 1 d .
C5B C -0.0655(2) 0.09296(10) 0.7954(2) 0.0450(6) Uani 1 1 d .
H5B H -0.0275 0.1208 0.8274 0.054 Uiso 1 1 calc R
C6B C -0.1382(2) 0.06568(11) 0.8579(2) 0.0503(6) Uani 1 1 d .
H6B H -0.1503 0.0749 0.9325 0.060 Uiso 1 1 calc R
C7B C 0.0803(2) 0.14750(9) 0.6394(2) 0.0395(5) Uani 1 1 d .
C8B C 0.1988(2) 0.20763(9) 0.5519(2) 0.0443(5) Uani 1 1 d .
H8B H 0.1941 0.2245 0.6259 0.053 Uiso 1 1 calc R
C9B C 0.3443(2) 0.20799(10) 0.4318(2) 0.0460(6) Uani 1 1 d .
C10B C 0.2676(2) 0.24419(11) 0.3805(2) 0.0533(7) Uani 1 1 d .
H10B H 0.2464 0.2325 0.3052 0.064 Uiso 1 1 calc R
C11B C 0.3073(3) 0.30206(12) 0.3799(3) 0.0652(9) Uani 1 1 d .
H11B H 0.3549 0.3120 0.3180 0.078 Uiso 1 1 calc R
C12B C 0.3474(3) 0.31301(11) 0.4950(3) 0.0621(8) Uani 1 1 d .
H12B H 0.4187 0.3178 0.5154 0.075 Uiso 1 1 calc R
C13B C 0.2671(3) 0.31473(11) 0.5609(4) 0.0681(9) Uani 1 1 d .
H13B H 0.2695 0.3212 0.6379 0.082 Uiso 1 1 calc R
C14B C 0.1689(3) 0.30469(12) 0.4936(4) 0.0728(10) Uani 1 1 d .
H14B H 0.1012 0.3169 0.5261 0.087 Uiso 1 1 calc R
C15B C 0.1740(2) 0.24599(10) 0.4594(3) 0.0545(7) Uani 1 1 d .
H15B H 0.1082 0.2356 0.4202 0.065 Uiso 1 1 calc R
C16B C 0.2015(3) 0.32936(13) 0.3835(4) 0.0851(13) Uani 1 1 d .
H16C H 0.1550 0.3194 0.3217 0.102 Uiso 1 1 calc R
H16D H 0.2080 0.3675 0.3878 0.102 Uiso 1 1 calc R
C17B C 0.3616(2) 0.15842(11) 0.6030(3) 0.0541(7) Uani 1 1 d .
C18B C 0.3981(4) 0.11113(14) 0.5702(4) 0.0887(13) Uani 1 1 d .
H18B H 0.3874 0.0988 0.4973 0.106 Uiso 1 1 calc R
C19B C 0.4536(5) 0.0809(2) 0.6510(7) 0.124(2) Uani 1 1 d .
H19B H 0.4799 0.0476 0.6325 0.149 Uiso 1 1 calc R
C20B C 0.4682(5) 0.1005(3) 0.7556(5) 0.119(2) Uani 1 1 d .
H20B H 0.5046 0.0802 0.8084 0.143 Uiso 1 1 calc R
C21B C 0.4331(4) 0.1469(3) 0.7850(4) 0.1072(18) Uani 1 1 d .
H21B H 0.4456 0.1597 0.8572 0.129 Uiso 1 1 calc R
C22B C 0.3787(3) 0.17594(18) 0.7104(3) 0.0719(9) Uani 1 1 d .
H22B H 0.3519 0.2087 0.7320 0.086 Uiso 1 1 calc R

loop_
_atom_site_aniso_label
_atom_site_aniso_U_11
_atom_site_aniso_U_22
_atom_site_aniso_U_33
_atom_site_aniso_U_23
_atom_site_aniso_U_13
_atom_site_aniso_U_12
BrA 0.05101(15) 0.0777(2) 0.0719(2) 0.01982(17) 0.01360(14) -0.01951(15)
O1A 0.0476(10) 0.0644(11) 0.0435(10) -0.0134(9) 0.0078(8) -0.0216(8)
O2A 0.0318(8) 0.0534(9) 0.0367(8) -0.0026(7) 0.0031(6) -0.0138(7)
O3A 0.0508(10) 0.0497(10) 0.0537(11) -0.0125(9) 0.0243(9) -0.0119(8)
N1A 0.0268(9) 0.0408(10) 0.0377(10) -0.0006(8) 0.0004(7) -0.0012(7)
N2A 0.0286(9) 0.0402(10) 0.0326(9) -0.0010(8) 0.0032(7) -0.0021(7)
C1A 0.0291(11) 0.0481(14) 0.0537(14) 0.0138(11) 0.0021(10) -0.0055(10)
C2A 0.0365(11) 0.0393(11) 0.0508(13) 0.0053(11) -0.0064(10) -0.0064(9)
C3A 0.0304(11) 0.0391(12) 0.0455(13) -0.0022(10) -0.0034(10) 0.0013(9)
C4A 0.0235(9) 0.0358(11) 0.0418(13) 0.0030(9) -0.0013(9) 0.0021(8)
C5A 0.0346(12) 0.0407(12) 0.0535(15) -0.0062(11) 0.0056(10) -0.0017(10)
C6A 0.0368(12) 0.0499(14) 0.0533(15) -0.0015(12) 0.0096(11) 0.0002(11)
C7A 0.0327(11) 0.0409(12) 0.0374(12) 0.0016(10) 0.0005(9) -0.0061(9)
C8A 0.0310(11) 0.0440(12) 0.0356(11) 0.0009(9) -0.0025(9) -0.0095(9)
C9A 0.0328(11) 0.0373(12) 0.0473(14) -0.0134(10) 0.0050(10) -0.0061(9)
C10A 0.0364(13) 0.0418(13) 0.0751(19) -0.0146(13) -0.0016(12) 0.0022(10)
C11A 0.0329(13) 0.0597(17) 0.105(3) -0.0154(18) -0.0048(16) 0.0062(12)
C12A 0.0290(12) 0.0555(16) 0.090(2) -0.0096(15) -0.0084(14) -0.0045(11)
C13A 0.0433(14) 0.0609(17) 0.0689(19) -0.0052(15) -0.0215(14) -0.0041(12)
C14A 0.0560(16) 0.0630(18) 0.074(2) 0.0173(16) -0.0254(16) -0.0034(14)
C15A 0.0438(13) 0.0356(12) 0.0680(18) 0.0057(12) -0.0134(13) -0.0070(10)
C16A 0.0549(19) 0.064(2) 0.138(4) -0.002(2) -0.032(2) 0.0129(16)
C17A 0.0325(11) 0.0390(12) 0.0362(11) -0.0002(9) 0.0005(9) -0.0004(9)
C18A 0.087(2) 0.099(3) 0.0447(16) 0.0164(17) 0.0118(16) 0.033(2)
C19A 0.125(4) 0.134(4) 0.067(2) 0.045(3) 0.010(3) 0.052(3)
C20A 0.090(3) 0.076(2) 0.080(2) 0.0091(19) -0.001(2) 0.042(2)
C21A 0.093(3) 0.080(2) 0.075(2) -0.0060(19) 0.007(2) 0.043(2)
C22A 0.088(2) 0.0664(18) 0.0430(14) -0.0045(13) 0.0034(15) 0.0354(17)
BrB 0.0788(2) 0.1345(3) 0.04077(15) 0.01532(18) 0.00532(15) -0.0519(2)
O1B 0.0624(12) 0.0509(10) 0.0460(11) -0.0113(9) 0.0045(9) -0.0150(9)
O2B 0.0507(10) 0.0450(9) 0.0467(10) -0.0094(8) 0.0096(8) -0.0160(8)
O3B 0.0524(11) 0.0728(12) 0.0402(9) -0.0062(9) 0.0111(9) -0.0161(9)
N1B 0.0452(11) 0.0344(10) 0.0364(10) -0.0061(8) 0.0080(8) -0.0020(8)
N2B 0.0430(11) 0.0460(11) 0.0368(10) -0.0032(8) 0.0061(9) -0.0056(9)
C1B 0.0428(13) 0.0710(17) 0.0354(12) 0.0125(12) 0.0049(10) -0.0091(12)
C2B 0.0532(15) 0.0536(14) 0.0418(13) -0.0001(11) 0.0032(11) -0.0154(12)
C3B 0.0526(14) 0.0452(13) 0.0348(12) -0.0029(10) 0.0078(11) -0.0069(11)
C4B 0.0379(11) 0.0331(11) 0.0356(11) 0.0008(9) 0.0040(9) 0.0054(9)
C5B 0.0509(14) 0.0476(14) 0.0364(13) -0.0027(11) 0.0000(11) -0.0041(11)
C6B 0.0518(15) 0.0690(17) 0.0301(11) 0.0002(11) 0.0023(11) -0.0028(13)
C7B 0.0400(12) 0.0359(11) 0.0426(13) -0.0019(10) 0.0031(10) 0.0010(9)
C8B 0.0392(12) 0.0419(12) 0.0518(14) -0.0078(11) 0.0025(11) -0.0116(10)
C9B 0.0512(14) 0.0480(13) 0.0388(12) -0.0046(11) 0.0005(12) -0.0175(11)
C10B 0.0547(15) 0.0532(15) 0.0518(15) 0.0052(13) -0.0094(12) -0.0216(13)
C11B 0.0618(19) 0.0551(16) 0.079(2) 0.0143(15) -0.0135(16) -0.0259(14)
C12B 0.0551(17) 0.0483(15) 0.083(2) -0.0036(14) -0.0047(17) -0.0242(14)
C13B 0.0651(19) 0.0445(15) 0.095(2) -0.0162(16) 0.0013(19) -0.0194(13)
C14B 0.0511(17) 0.0424(15) 0.125(3) -0.0041(17) -0.0001(19) -0.0116(13)
C15B 0.0432(13) 0.0442(13) 0.0760(19) 0.0016(13) -0.0093(12) -0.0145(11)
C16B 0.070(2) 0.0509(17) 0.135(4) 0.025(2) -0.029(2) -0.0198(16)
C17B 0.0485(14) 0.0574(15) 0.0564(16) 0.0120(13) 0.0185(13) 0.0009(12)
C18B 0.108(3) 0.0567(19) 0.102(3) 0.017(2) 0.029(3) 0.010(2)
C19B 0.117(4) 0.081(3) 0.174(6) 0.050(4) 0.055(4) 0.032(3)
C20B 0.097(4) 0.143(5) 0.116(4) 0.080(4) 0.019(3) 0.005(4)
C21B 0.069(3) 0.181(6) 0.072(3) 0.044(3) 0.006(2) 0.019(3)
C22B 0.0549(17) 0.113(3) 0.0480(17) 0.0050(18) 0.0032(14) 0.0058(18)

loop_
_atom_type_symbol
_atom_type_description
_atom_type_scat_dispersion_real
_atom_type_scat_dispersion_imag
_atom_type_scat_source
C C 0.0033 0.0016 'International Tables Vol C Tables 4.2.6.8 and 6.1.1.4'
H H 0.0000 0.0000 'International Tables Vol C Tables 4.2.6.8 and 6.1.1.4'
N N 0.0061 0.0033 'International Tables Vol C Tables 4.2.6.8 and 6.1.1.4'
O O 0.0106 0.0060 'International Tables Vol C Tables 4.2.6.8 and 6.1.1.4'
Br Br -0.2901 2.4595 'International Tables Vol C Tables 4.2.6.8 and 6.1.1.4'

loop_
_geom_angle_atom_site_label_1
_geom_angle_atom_site_label_2
_geom_angle_atom_site_label_3
_geom_angle
C7A O2A C8A 117.20(18)
C7A N1A C4A 125.2(2)
C9A N2A C17A 125.1(2)
C9A N2A C8A 113.7(2)
C17A N2A C8A 121.08(18)
C2A C1A C6A 121.3(2)
C2A C1A BrA 119.25(19)
C6A C1A BrA 119.4(2)
C1A C2A C3A 119.3(2)
C2A C3A C4A 120.3(2)
C3A C4A C5A 120.1(2)
C3A C4A N1A 116.8(2)
C5A C4A N1A 123.1(2)
C6A C5A C4A 118.8(2)
C1A C6A C5A 120.2(2)
O1A C7A N1A 128.0(2)
O1A C7A O2A 124.2(2)
N1A C7A O2A 107.77(19)
O2A C8A N2A 106.77(18)
O2A C8A C15A 110.02(19)
N2A C8A C15A 105.1(2)
O3A C9A N2A 125.2(2)
O3A C9A C10A 126.0(2)
N2A C9A C10A 108.8(2)
C9A C10A C15A 105.5(2)
C9A C10A C11A 113.3(2)
C15A C10A C11A 103.4(3)
C12A C11A C16A 100.1(3)
C12A C11A C10A 106.4(2)
C16A C11A C10A 99.5(3)
C13A C12A C11A 108.2(3)
C12A C13A C14A 107.4(3)
C13A C14A C16A 99.8(3)
C13A C14A C15A 107.1(2)
C16A C14A C15A 98.5(3)
C8A C15A C10A 106.4(2)
C8A C15A C14A 116.3(2)
C10A C15A C14A 103.0(2)
C11A C16A C14A 94.5(3)
C22A C17A C18A 118.5(3)
C22A C17A N2A 120.1(2)
C18A C17A N2A 121.3(2)
C17A C18A C19A 119.3(3)
C20A C19A C18A 121.2(4)
C21A C20A C19A 118.7(3)
C20A C21A C22A 122.1(3)
C17A C22A C21A 120.0(3)
C7B O2B C8B 117.58(19)
C7B N1B C4B 127.3(2)
C9B N2B C17B 124.1(2)
C9B N2B C8B 114.1(2)
C17B N2B C8B 121.8(2)
C6B C1B C2B 121.3(2)
C6B C1B BrB 119.7(2)
C2B C1B BrB 119.0(2)
C1B C2B C3B 118.7(2)
C4B C3B C2B 121.0(2)
C3B C4B C5B 119.4(2)
C3B C4B N1B 116.9(2)
C5B C4B N1B 123.7(2)
C4B C5B C6B 119.8(2)
C1B C6B C5B 119.7(2)
O1B C7B N1B 127.9(2)
O1B C7B O2B 123.7(2)
N1B C7B O2B 108.4(2)
O2B C8B N2B 108.0(2)
O2B C8B C15B 110.3(2)
N2B C8B C15B 104.3(2)
O3B C9B N2B 124.3(3)
O3B C9B C10B 126.2(2)
N2B C9B C10B 109.5(2)
C9B C10B C15B 105.6(2)
C9B C10B C11B 112.8(2)
C15B C10B C11B 102.9(2)
C12B C11B C16B 100.7(3)
C12B C11B C10B 106.3(2)
C16B C11B C10B 99.0(2)
C13B C12B C11B 107.9(3)
C12B C13B C14B 108.2(3)
C13B C14B C16B 100.0(3)
C13B C14B C15B 105.8(3)
C16B C14B C15B 99.1(3)
C10B C15B C8B 106.2(2)
C10B C15B C14B 103.1(2)
C8B C15B C14B 116.0(3)
C11B C16B C14B 94.1(3)
C18B C17B C22B 120.5(4)
C18B C17B N2B 120.6(3)
C22B C17B N2B 118.9(3)
C17B C18B C19B 117.0(5)
C20B C19B C18B 119.6(5)
C21B C20B C19B 122.2(5)
C20B C21B C22B 119.3(6)
C21B C22B C17B 121.3(4)

loop_
_geom_bond_atom_site_label_1
_geom_bond_atom_site_label_2
_geom_bond_distance
BrA C1A 1.898(2)
O1A C7A 1.202(3)
O2A C7A 1.370(3)
O2A C8A 1.439(3)
O3A C9A 1.219(3)
N1A C7A 1.350(3)
N1A C4A 1.415(3)
N2A C9A 1.373(3)
N2A C17A 1.420(3)
N2A C8A 1.452(3)
C1A C2A 1.366(4)
C1A C6A 1.378(4)
C2A C3A 1.386(3)
C3A C4A 1.387(3)
C4A C5A 1.396(3)
C5A C6A 1.387(3)
C8A C15A 1.525(4)
C9A C10A 1.506(4)
C10A C15A 1.528(4)
C10A C11A 1.571(4)
C11A C12A 1.506(5)
C11A C16A 1.510(6)
C12A C13A 1.323(5)
C13A C14A 1.510(4)
C14A C16A 1.549(6)
C14A C15A 1.566(4)
C17A C22A 1.373(4)
C17A C18A 1.382(4)
C18A C19A 1.404(6)
C19A C20A 1.350(6)
C20A C21A 1.343(5)
C21A C22A 1.378(5)
BrB C1B 1.906(3)
O1B C7B 1.208(3)
O2B C7B 1.372(3)
O2B C8B 1.448(3)
O3B C9B 1.228(3)
N1B C7B 1.342(3)
N1B C4B 1.415(3)
N2B C9B 1.355(3)
N2B C17B 1.418(4)
N2B C8B 1.455(3)
C1B C6B 1.370(4)
C1B C2B 1.379(4)
C2B C3B 1.382(4)
C3B C4B 1.382(3)
C4B C5B 1.387(4)
C5B C6B 1.389(4)
C8B C15B 1.531(4)
C9B C10B 1.489(4)
C10B C15B 1.530(4)
C10B C11B 1.578(4)
C11B C12B 1.513(5)
C11B C16B 1.521(5)
C12B C13B 1.299(5)
C13B C14B 1.516(5)
C14B C16B 1.538(6)
C14B C15B 1.573(4)
C17B C18B 1.366(5)
C17B C22B 1.398(5)
C18B C19B 1.439(8)
C19B C20B 1.380(10)
C20B C21B 1.326(9)
C21B C22B 1.365(6)

loop_
_geom_hbond_atom_site_label_D
_geom_hbond_atom_site_label_H
_geom_hbond_atom_site_label_A
_geom_hbond_distance_DH
_geom_hbond_distance_HA
_geom_hbond_distance_DA
_geom_hbond_angle_DHA
N1A H1NA O3B 0.88 1.99 2.845(3) 165.0
N1B H1NB O3A 0.88 1.95 2.822(3) 171.2

loop_
_geom_torsion_atom_site_label_1
_geom_torsion_atom_site_label_2
_geom_torsion_atom_site_label_3
_geom_torsion_atom_site_label_4
_geom_torsion
C6A C1A C2A C3A -0.2(4)
BrA C1A C2A C3A -179.48(18)
C1A C2A C3A C4A 0.4(4)
C2A C3A C4A C5A 0.0(3)
C2A C3A C4A N1A -179.4(2)
C7A N1A C4A C3A 150.4(2)
C7A N1A C4A C5A -29.0(3)
C3A C4A C5A C6A -0.6(4)
N1A C4A C5A C6A 178.8(2)
C2A C1A C6A C5A -0.4(4)
BrA C1A C6A C5A 178.9(2)
C4A C5A C6A C1A 0.8(4)
C4A N1A C7A O1A 11.3(4)
C4A N1A C7A O2A -168.0(2)
C8A O2A C7A O1A -5.5(4)
C8A O2A C7A N1A 173.85(19)
C7A O2A C8A N2A 131.6(2)
C7A O2A C8A C15A -114.9(2)
C9A N2A C8A O2A 110.3(2)
C17A N2A C8A O2A -66.0(3)
C9A N2A C8A C15A -6.6(2)
C17A N2A C8A C15A 177.2(2)
C17A N2A C9A O3A -2.6(4)
C8A N2A C9A O3A -178.7(2)
C17A N2A C9A C10A 179.3(2)
C8A N2A C9A C10A 3.2(3)
O3A C9A C10A C15A -176.5(2)
N2A C9A C10A C15A 1.6(3)
O3A C9A C10A C11A -64.1(4)
N2A C9A C10A C11A 114.0(3)
C9A C10A C11A C12A -46.1(4)
C15A C10A C11A C12A 67.6(3)
C9A C10A C11A C16A -149.7(3)
C15A C10A C11A C16A -36.0(3)
C16A C11A C12A C13A 34.4(3)
C10A C11A C12A C13A -68.7(4)
C11A C12A C13A C14A -1.2(3)
C12A C13A C14A C16A -31.5(3)
C12A C13A C14A C15A 70.6(3)
O2A C8A C15A C10A -107.5(2)
N2A C8A C15A C10A 7.1(2)
O2A C8A C15A C14A 138.4(2)
N2A C8A C15A C14A -107.0(3)
C9A C10A C15A C8A -5.4(3)
C11A C10A C15A C8A -124.6(2)
C9A C10A C15A C14A 117.5(2)
C11A C10A C15A C14A -1.7(3)
C13A C14A C15A C8A 50.6(3)
C16A C14A C15A C8A 153.6(3)
C13A C14A C15A C10A -65.4(3)
C16A C14A C15A C10A 37.6(3)
C12A C11A C16A C14A -50.0(3)
C10A C11A C16A C14A 58.7(3)
C13A C14A C16A C11A 49.3(3)
C15A C14A C16A C11A -59.7(3)
C9A N2A C17A C22A 151.9(3)
C8A N2A C17A C22A -32.3(3)
C9A N2A C17A C18A -30.7(4)
C8A N2A C17A C18A 145.1(3)
C22A C17A C18A C19A -2.4(6)
N2A C17A C18A C19A -179.8(4)
C17A C18A C19A C20A 0.5(8)
C18A C19A C20A C21A 3.3(8)
C19A C20A C21A C22A -5.4(8)
C18A C17A C22A C21A 0.5(5)
N2A C17A C22A C21A 177.9(3)
C20A C21A C22A C17A 3.5(7)
C6B C1B C2B C3B -0.2(4)
BrB C1B C2B C3B -178.2(2)
C1B C2B C3B C4B 1.2(4)
C2B C3B C4B C5B -1.4(4)
C2B C3B C4B N1B 178.8(2)
C7B N1B C4B C3B 173.4(2)
C7B N1B C4B C5B -6.4(4)
C3B C4B C5B C6B 0.6(4)
N1B C4B C5B C6B -179.6(2)
C2B C1B C6B C5B -0.6(4)
BrB C1B C6B C5B 177.5(2)
C4B C5B C6B C1B 0.4(4)
C4B N1B C7B O1B 6.7(4)
C4B N1B C7B O2B -171.9(2)
C8B O2B C7B O1B 3.7(4)
C8B O2B C7B N1B -177.6(2)
C7B O2B C8B N2B 115.4(2)
C7B O2B C8B C15B -131.2(2)
C9B N2B C8B O2B 111.0(2)
C17B N2B C8B O2B -69.6(3)
C9B N2B C8B C15B -6.3(3)
C17B N2B C8B C15B 173.1(2)
C17B N2B C9B O3B 2.5(4)
C8B N2B C9B O3B -178.1(2)
C17B N2B C9B C10B -174.8(2)
C8B N2B C9B C10B 4.6(3)
O3B C9B C10B C15B -177.9(2)
N2B C9B C10B C15B -0.7(3)
O3B C9B C10B C11B -66.3(4)
N2B C9B C10B C11B 110.9(3)
C9B C10B C11B C12B -47.4(4)
C15B C10B C11B C12B 65.9(3)
C9B C10B C11B C16B -151.4(3)
C15B C10B C11B C16B -38.2(3)
C16B C11B C12B C13B 32.5(3)
C10B C11B C12B C13B -70.2(3)
C11B C12B C13B C14B 0.4(4)
C12B C13B C14B C16B -32.6(4)
C12B C13B C14B C15B 70.0(4)
C9B C10B C15B C8B -3.0(3)
C11B C10B C15B C8B -121.4(2)
C9B C10B C15B C14B 119.4(3)
C11B C10B C15B C14B 1.0(3)
O2B C8B C15B C10B -110.3(2)
N2B C8B C15B C10B 5.4(3)
O2B C8B C15B C14B 135.8(2)
N2B C8B C15B C14B -108.5(3)
C13B C14B C15B C10B -67.2(3)
C16B C14B C15B C10B 36.0(3)
C13B C14B C15B C8B 48.4(4)
C16B C14B C15B C8B 151.6(3)
C12B C11B C16B C14B -48.7(3)
C10B C11B C16B C14B 59.9(3)
C13B C14B C16B C11B 48.7(3)
C15B C14B C16B C11B -59.3(3)
C9B N2B C17B C18B -59.4(4)
C8B N2B C17B C18B 121.2(3)
C9B N2B C17B C22B 121.0(3)
C8B N2B C17B C22B -58.4(4)
C22B C17B C18B C19B 0.3(6)
N2B C17B C18B C19B -179.3(4)
C17B C18B C19B C20B -0.6(7)
C18B C19B C20B C21B -0.2(9)
C19B C20B C21B C22B 1.4(8)
C20B C21B C22B C17B -1.7(7)
C18B C17B C22B C21B 0.8(5)
N2B C17B C22B C21B -179.5(3)
